data_7105273
loop_
_publ_author_name
'Dhara, Koushik'
'Saha, Uday Chand'
'Dan, Abhijit'
'Sarkar, Sandipan'
'Manassero, Mario'
'Chattopadhyay, Pabitra'

_publ_section_title
;
 A new water-soluble copper(II) complex as a selective fluorescent
 sensor for azide ion.
;
_journal_issue 10
_journal_name_full 'Chemical communications (Cambridge, England)'
_journal_page_first 1754
_journal_page_last 1756
_journal_paper_doi 10.1039/b919937c
_journal_volume 46
_journal_year 2010
_chemical_formula_moiety 'C17 H26 Cu2 N2 O5, Cl O4, Cl O4, H2 O'
_chemical_formula_sum 'C17 H28 Cl2 Cu2 N2 O14'
_chemical_formula_weight 682.41
_chemical_name_systematic
;
?
;
_space_group_IT_number 2
_symmetry_cell_setting triclinic
_symmetry_space_group_name_Hall '-P 1'
_symmetry_space_group_name_H-M 'P -1'
_atom_sites_solution_hydrogens geom
_atom_sites_solution_primary direct
_atom_sites_solution_secondary difmap
_audit_creation_method SHELXL-97
_audit_update_record
;
2008-05-02 # Formatted by publCIF
;
_cell_angle_alpha 100.199(2)
_cell_angle_beta 101.453(2)
_cell_angle_gamma 96.492(2)
_cell_formula_units_Z 2
_cell_length_a 6.9798(4)
_cell_length_b 12.3990(7)
_cell_length_c 15.5894(8)
_cell_measurement_reflns_used 1565
_cell_measurement_temperature 293(2)
_cell_measurement_theta_max 25.85
_cell_measurement_theta_min 2.65
_cell_volume 1285.93(12)
_computing_cell_refinement 'Bruker SMART(Bruker, 2007)'
_computing_data_collection 'Bruker SMART(Bruker, 2007)'
_computing_data_reduction 'Bruker SAINT(Bruker, 2007)'
_computing_molecular_graphics 'WinGX(Farrugia, 1999), CAMERON(Watkin,1996)'
_computing_publication_material 'BRUKER SHELXTL'
_computing_structure_refinement 'SHELXL-97 (Sheldrick, 2008)'
_computing_structure_solution 'SHELXS-97 (Sheldrick, 2008)'
_diffrn_ambient_temperature 293(2)
_diffrn_measured_fraction_theta_full 0.963
_diffrn_measured_fraction_theta_max 0.963
_diffrn_measurement_device_type 'Bruker SMART CCD area detector'
_diffrn_measurement_method 'phi and omega scans'
_diffrn_radiation_monochromator graphite
_diffrn_radiation_source 'fine-focus sealed tube'
_diffrn_radiation_type MoK\a
_diffrn_radiation_wavelength 0.71073
_diffrn_reflns_av_R_equivalents 0.0356
_diffrn_reflns_av_sigmaI/netI 0.0458
_diffrn_reflns_limit_h_max 9
_diffrn_reflns_limit_h_min -9
_diffrn_reflns_limit_k_max 17
_diffrn_reflns_limit_k_min -13
_diffrn_reflns_limit_l_max 22
_diffrn_reflns_limit_l_min -22
_diffrn_reflns_number 22664
_diffrn_reflns_theta_full 30.63
_diffrn_reflns_theta_max 30.63
_diffrn_reflns_theta_min 1.36
_exptl_absorpt_coefficient_mu 1.929
_exptl_absorpt_correction_T_max 0.9591
_exptl_absorpt_correction_T_min 0.9591
_exptl_absorpt_correction_type multi-scan
_exptl_absorpt_process_details SADABS
_exptl_crystal_colour green
_exptl_crystal_density_diffrn 1.76
_exptl_crystal_density_method 'not measured'
_exptl_crystal_description block
_exptl_crystal_F_000 1156
_exptl_crystal_size_max 0.02
_exptl_crystal_size_mid 0.02
_exptl_crystal_size_min 0.02
_refine_diff_density_max 1.556
_refine_diff_density_min -1.340
_refine_diff_density_rms 0.130
_refine_ls_extinction_method none
_refine_ls_goodness_of_fit_ref 1.055
_refine_ls_hydrogen_treatment mixed
_refine_ls_matrix_type full
_refine_ls_number_parameters 354
_refine_ls_number_reflns 7624
_refine_ls_number_restraints 0
_refine_ls_restrained_S_all 1.055
_refine_ls_R_factor_all 0.0815
_refine_ls_R_factor_gt 0.0603
_refine_ls_shift/su_max 0.004
_refine_ls_shift/su_mean 0.000
_refine_ls_structure_factor_coef Fsqd
_refine_ls_weighting_details 'calc w=1/[\s^2^(Fo^2^)+(0.0614P)^2^+5.3158P] where P=(Fo^2^+2Fc^2^)/3'
_refine_ls_weighting_scheme calc
_refine_ls_wR_factor_gt 0.1528
_refine_ls_wR_factor_ref 0.1629
_reflns_number_gt 5810
_reflns_number_total 7624
_reflns_threshold_expression >2sigma(I)
_cod_data_source_file b919937c.txt
_cod_data_source_block compound_1
_cod_database_code 7105273

loop_
_symmetry_equiv_pos_as_xyz
'x, y, z'
'-x, -y, -z'

loop_
_atom_site_label
_atom_site_type_symbol
_atom_site_fract_x
_atom_site_fract_y
_atom_site_fract_z
_atom_site_U_iso_or_equiv
_atom_site_adp_type
_atom_site_occupancy
_atom_site_symmetry_multiplicity
_atom_site_calc_flag
_atom_site_refinement_flags
_atom_site_disorder_assembly
_atom_site_disorder_group
Cu2 Cu 0.52930(8) 0.55861(4) 0.36713(3) 0.02484(13) Uani 1 1 d . . .
Cu1 Cu 0.50106(8) 0.32809(4) 0.27714(3) 0.02319(13) Uani 1 1 d . . .
O4 O 0.5862(4) 0.4168(2) 0.39772(18) 0.0224(6) Uani 1 1 d . . .
Cl2 Cl 0.87925(17) 0.83383(9) 0.18714(7) 0.0316(2) Uani 1 1 d . . .
O2 O 0.4562(4) 0.4687(2) 0.24923(17) 0.0232(6) Uani 1 1 d . . .
Cl1 Cl 1.04200(14) 0.37207(9) 0.34615(6) 0.0264(2) Uani 1 1 d . . .
O7 O 1.1542(5) 0.4801(3) 0.3674(3) 0.0417(8) Uani 1 1 d . . .
N1 N 0.4010(5) 0.2521(3) 0.1545(2) 0.0229(7) Uani 1 1 d . . .
O1 O 0.5276(5) 0.1796(3) 0.3027(2) 0.0294(6) Uani 1 1 d . . .
O8 O 0.9692(5) 0.3493(3) 0.4228(2) 0.0348(7) Uani 1 1 d . . .
O9 O 1.1654(4) 0.2907(3) 0.3223(2) 0.0301(6) Uani 1 1 d . . .
O3 O 0.5894(6) 0.6481(3) 0.4853(2) 0.0354(8) Uani 1 1 d . . .
C13 C 0.3832(6) 0.6951(3) 0.2458(3) 0.0256(8) Uani 1 1 d . . .
H16 H 0.3545 0.7638 0.2355 0.031 Uiso 1 1 calc R . .
C5 C 0.3448(6) 0.2982(3) 0.0885(2) 0.0219(7) Uani 1 1 d . . .
H10 H 0.3068 0.2519 0.0322 0.026 Uiso 1 1 calc R . .
C11 C 0.3830(5) 0.4955(3) 0.1724(2) 0.0191(7) Uani 1 1 d . . .
C6 C 0.3344(5) 0.4153(3) 0.0922(2) 0.0195(7) Uani 1 1 d . . .
N2 N 0.4461(5) 0.6880(3) 0.3272(2) 0.0234(7) Uani 1 1 d . . .
C7 C 0.2659(6) 0.4462(3) 0.0107(2) 0.0212(7) Uani 1 1 d . . .
H11 H 0.2365 0.3921 -0.0416 0.025 Uiso 1 1 calc R . .
C10 C 0.3526(6) 0.6056(3) 0.1681(2) 0.0219(7) Uani 1 1 d . . .
C9 C 0.2821(6) 0.6318(3) 0.0846(3) 0.0220(7) Uani 1 1 d . . .
H15 H 0.2625 0.7043 0.0824 0.026 Uiso 1 1 calc R . .
C8 C 0.2405(5) 0.5533(3) 0.0050(2) 0.0214(7) Uani 1 1 d . . .
C2 C 0.4110(7) 0.1315(4) 0.1398(3) 0.0289(9) Uani 1 1 d . . .
C1 C 0.4020(8) 0.0990(4) 0.2292(3) 0.0324(9) Uani 1 1 d . . .
H3 H 0.2667 0.0933 0.2366 0.039 Uiso 1 1 calc R . .
H2 H 0.4436 0.0270 0.2294 0.039 Uiso 1 1 calc R . .
C14 C 0.4643(9) 0.7829(4) 0.4040(3) 0.0387(11) Uani 1 1 d . . .
C3 C 0.2330(8) 0.0632(4) 0.0695(3) 0.0400(11) Uani 1 1 d . . .
H9 H 0.1132 0.0762 0.0883 0.060 Uiso 1 1 calc R . .
H7 H 0.2439 -0.0142 0.0631 0.060 Uiso 1 1 calc R . .
H8 H 0.2307 0.0849 0.0132 0.060 Uiso 1 1 calc R . .
C12 C 0.1680(6) 0.5832(4) -0.0840(3) 0.0259(8) Uani 1 1 d . . .
H14 H 0.1589 0.6609 -0.0752 0.039 Uiso 1 1 calc R . .
H13 H 0.0400 0.5411 -0.1120 0.039 Uiso 1 1 calc R . .
H12 H 0.2590 0.5668 -0.1215 0.039 Uiso 1 1 calc R . .
C4 C 0.6074(8) 0.1152(4) 0.1149(3) 0.0375(11) Uani 1 1 d . . .
H5 H 0.6091 0.1368 0.0588 0.056 Uiso 1 1 calc R . .
H6 H 0.6232 0.0386 0.1097 0.056 Uiso 1 1 calc R . .
H4 H 0.7137 0.1600 0.1605 0.056 Uiso 1 1 calc R . .
C17 C 0.6188(10) 0.7595(5) 0.4791(4) 0.0514(14) Uani 1 1 d . . .
H23 H 0.7495 0.7785 0.4684 0.062 Uiso 1 1 calc R . .
H24 H 0.6123 0.8057 0.5353 0.062 Uiso 1 1 calc R . .
C16 C 0.2631(11) 0.7733(5) 0.4324(4) 0.0562(16) Uani 1 1 d . . .
H22 H 0.2336 0.7016 0.4460 0.084 Uiso 1 1 calc R . .
H20 H 0.1607 0.7827 0.3844 0.084 Uiso 1 1 calc R . .
H21 H 0.2706 0.8297 0.4843 0.084 Uiso 1 1 calc R . .
C15 C 0.5125(16) 0.8917(5) 0.3831(4) 0.085(3) Uani 1 1 d . . .
H19 H 0.4099 0.9022 0.3357 0.127 Uiso 1 1 calc R . .
H18 H 0.6360 0.8960 0.3647 0.127 Uiso 1 1 calc R . .
H17 H 0.5232 0.9484 0.4352 0.127 Uiso 1 1 calc R . .
O6 O 0.8757(5) 0.3635(3) 0.2732(2) 0.0376(8) Uani 1 1 d . . .
O14 O 0.8574(6) 0.1033(3) 0.3497(3) 0.0465(9) Uani 1 1 d . . .
O10 O 0.8782(7) 0.7250(3) 0.2059(3) 0.0578(11) Uani 1 1 d . . .
O12 O 0.6841(6) 0.8522(4) 0.1549(4) 0.0668(14) Uani 1 1 d . . .
O11 O 0.9836(8) 0.8367(4) 0.1172(4) 0.0726(14) Uani 1 1 d . . .
O13 O 0.9797(9) 0.9150(5) 0.2633(4) 0.0862(18) Uani 1 1 d . . .
O5 O 0.8466(7) 0.6236(5) 0.3488(3) 0.0693(13) Uani 1 1 d . . .
H1 H 0.648(9) 0.165(5) 0.317(4) 0.040(16) Uiso 1 1 d . . .
H26 H 0.696(7) 0.415(4) 0.415(3) 0.017(11) Uiso 1 1 d . . .
H25 H 0.504(9) 0.648(5) 0.512(4) 0.048(18) Uiso 1 1 d . . .
H28 H 0.914(10) 0.047(6) 0.321(4) 0.054(18) Uiso 1 1 d . . .
H27 H 0.980(12) 0.147(7) 0.366(5) 0.07(2) Uiso 1 1 d . . .

loop_
_atom_site_aniso_label
_atom_site_aniso_U_11
_atom_site_aniso_U_22
_atom_site_aniso_U_33
_atom_site_aniso_U_23
_atom_site_aniso_U_13
_atom_site_aniso_U_12
Cu2 0.0303(3) 0.0304(3) 0.0154(2) 0.00563(18) 0.00497(18) 0.0103(2)
Cu1 0.0310(3) 0.0275(3) 0.0159(2) 0.00762(18) 0.00899(18) 0.0130(2)
O4 0.0195(13) 0.0329(16) 0.0182(12) 0.0084(11) 0.0057(10) 0.0103(11)
Cl2 0.0409(6) 0.0285(5) 0.0260(5) 0.0057(4) 0.0082(4) 0.0063(4)
O2 0.0340(15) 0.0240(14) 0.0132(11) 0.0039(10) 0.0040(10) 0.0131(12)
Cl1 0.0222(4) 0.0381(5) 0.0241(4) 0.0117(4) 0.0092(3) 0.0111(4)
O7 0.0337(18) 0.0359(19) 0.061(2) 0.0078(17) 0.0228(17) 0.0106(14)
N1 0.0298(17) 0.0236(16) 0.0188(14) 0.0049(12) 0.0107(13) 0.0079(13)
O1 0.0412(18) 0.0297(16) 0.0248(14) 0.0130(12) 0.0128(13) 0.0151(14)
O8 0.0279(15) 0.063(2) 0.0232(14) 0.0199(15) 0.0114(12) 0.0177(15)
O9 0.0272(15) 0.0360(17) 0.0298(15) 0.0074(13) 0.0098(12) 0.0095(13)
O3 0.050(2) 0.0373(19) 0.0166(13) 0.0081(12) 0.0063(14) -0.0033(15)
C13 0.033(2) 0.0213(19) 0.0230(18) 0.0054(15) 0.0064(16) 0.0067(16)
C5 0.0234(18) 0.0258(19) 0.0173(16) 0.0013(14) 0.0082(14) 0.0059(15)
C11 0.0204(17) 0.0233(18) 0.0161(15) 0.0062(13) 0.0056(13) 0.0078(14)
C6 0.0204(17) 0.0243(18) 0.0153(15) 0.0035(13) 0.0068(13) 0.0061(14)
N2 0.0305(17) 0.0228(17) 0.0176(14) 0.0012(12) 0.0087(13) 0.0061(13)
C7 0.0217(17) 0.029(2) 0.0148(15) 0.0057(14) 0.0055(13) 0.0052(14)
C10 0.0204(17) 0.028(2) 0.0178(16) 0.0057(14) 0.0038(13) 0.0040(14)
C9 0.0247(18) 0.0223(19) 0.0214(17) 0.0086(14) 0.0061(14) 0.0049(14)
C8 0.0180(16) 0.031(2) 0.0174(16) 0.0102(14) 0.0044(13) 0.0037(14)
C2 0.042(2) 0.022(2) 0.0256(19) 0.0044(15) 0.0136(17) 0.0061(17)
C1 0.047(3) 0.026(2) 0.028(2) 0.0096(17) 0.0131(19) 0.0056(19)
C14 0.063(3) 0.028(2) 0.023(2) 0.0006(17) 0.007(2) 0.008(2)
C3 0.059(3) 0.028(2) 0.032(2) 0.0073(19) 0.010(2) 0.000(2)
C12 0.0260(19) 0.035(2) 0.0189(17) 0.0123(16) 0.0049(14) 0.0039(16)
C4 0.057(3) 0.029(2) 0.040(2) 0.0121(19) 0.029(2) 0.020(2)
C17 0.068(4) 0.047(3) 0.033(3) 0.006(2) 0.007(3) -0.007(3)
C16 0.083(5) 0.056(4) 0.042(3) 0.016(3) 0.026(3) 0.030(3)
C15 0.193(10) 0.024(3) 0.034(3) 0.003(2) 0.030(4) -0.007(4)
O6 0.0275(16) 0.068(2) 0.0251(15) 0.0226(15) 0.0075(12) 0.0153(15)
O14 0.048(2) 0.034(2) 0.057(2) 0.0098(17) 0.0037(19) 0.0167(18)
O10 0.081(3) 0.044(2) 0.053(2) 0.0307(19) 0.008(2) 0.013(2)
O12 0.042(2) 0.054(3) 0.108(4) 0.039(3) 0.005(2) 0.0115(19)
O11 0.092(4) 0.071(3) 0.079(3) 0.035(3) 0.052(3) 0.021(3)
O13 0.091(4) 0.075(4) 0.064(3) -0.030(3) -0.016(3) 0.021(3)
O5 0.059(3) 0.088(4) 0.076(3) 0.043(3) 0.024(2) 0.020(3)

loop_
_atom_type_symbol
_atom_type_description
_atom_type_scat_dispersion_real
_atom_type_scat_dispersion_imag
_atom_type_scat_source
C C 0.0033 0.0016 'International Tables Vol C Tables 4.2.6.8 and 6.1.1.4'
H H 0.0000 0.0000 'International Tables Vol C Tables 4.2.6.8 and 6.1.1.4'
Cl Cl 0.1484 0.1585 'International Tables Vol C Tables 4.2.6.8 and 6.1.1.4'
Cu Cu 0.3201 1.2651 'International Tables Vol C Tables 4.2.6.8 and 6.1.1.4'
N N 0.0061 0.0033 'International Tables Vol C Tables 4.2.6.8 and 6.1.1.4'
O O 0.0106 0.0060 'International Tables Vol C Tables 4.2.6.8 and 6.1.1.4'

loop_
_geom_angle_atom_site_label_1
_geom_angle_atom_site_label_2
_geom_angle_atom_site_label_3
_geom_angle
_geom_angle_site_symmetry_1
_geom_angle_site_symmetry_3
_geom_angle_publ_flag
O2 Cu2 O3 177.26(15) . . ?
O2 Cu2 N2 93.15(12) . . ?
O3 Cu2 N2 86.15(14) . . ?
O2 Cu2 O4 81.68(12) . . ?
O3 Cu2 O4 98.82(13) . . ?
N2 Cu2 O4 173.26(14) . . ?
O2 Cu2 O5 92.43(16) . . ?
O3 Cu2 O5 90.17(18) . . ?
N2 Cu2 O5 86.90(16) . . ?
O4 Cu2 O5 97.59(15) . . ?
O2 Cu2 Cu1 40.33(8) . . ?
O3 Cu2 Cu1 140.00(11) . . ?
N2 Cu2 Cu1 133.17(10) . . ?
O4 Cu2 Cu1 41.38(8) . . ?
O5 Cu2 Cu1 97.87(14) . . ?
O2 Cu1 N1 92.32(13) . . ?
O2 Cu1 O4 82.13(12) . . ?
N1 Cu1 O4 174.01(13) . . ?
O2 Cu1 O1 176.05(14) . . ?
N1 Cu1 O1 85.67(14) . . ?
O4 Cu1 O1 99.73(12) . . ?
O2 Cu1 Cu2 40.24(8) . . ?
N1 Cu1 Cu2 132.43(10) . . ?
O4 Cu1 Cu2 41.92(8) . . ?
O1 Cu1 Cu2 141.38(9) . . ?
Cu1 O4 Cu2 96.71(12) . . ?
O12 Cl2 O13 112.1(3) . . ?
O12 Cl2 O11 108.0(3) . . ?
O13 Cl2 O11 109.3(4) . . ?
O12 Cl2 O10 110.4(3) . . ?
O13 Cl2 O10 110.7(3) . . ?
O11 Cl2 O10 106.1(3) . . ?
C11 O2 Cu2 129.7(2) . . ?
C11 O2 Cu1 130.7(2) . . ?
Cu2 O2 Cu1 99.42(12) . . ?
O7 Cl1 O6 110.5(2) . . ?
O7 Cl1 O9 109.7(2) . . ?
O6 Cl1 O9 109.5(2) . . ?
O7 Cl1 O8 109.8(2) . . ?
O6 Cl1 O8 108.40(19) . . ?
O9 Cl1 O8 108.85(19) . . ?
C5 N1 C2 120.7(3) . . ?
C5 N1 Cu1 125.6(3) . . ?
C2 N1 Cu1 113.4(3) . . ?
C1 O1 Cu1 107.8(2) . . ?
C17 O3 Cu2 108.5(3) . . ?
N2 C13 C10 125.9(4) . . ?
N1 C5 C6 126.8(3) . . ?
O2 C11 C6 120.7(3) . . ?
O2 C11 C10 121.1(3) . . ?
C6 C11 C10 118.2(3) . . ?
C7 C6 C11 120.0(4) . . ?
C7 C6 C5 116.5(3) . . ?
C11 C6 C5 123.5(3) . . ?
C13 N2 C14 122.6(4) . . ?
C13 N2 Cu2 125.8(3) . . ?
C14 N2 Cu2 111.6(3) . . ?
C8 C7 C6 122.6(3) . . ?
C9 C10 C11 119.3(3) . . ?
C9 C10 C13 116.4(4) . . ?
C11 C10 C13 124.2(3) . . ?
C8 C9 C10 122.5(4) . . ?
C7 C8 C9 117.3(3) . . ?
C7 C8 C12 120.9(4) . . ?
C9 C8 C12 121.7(4) . . ?
N1 C2 C4 107.4(4) . . ?
N1 C2 C1 105.4(3) . . ?
C4 C2 C1 111.4(4) . . ?
N1 C2 C3 112.2(4) . . ?
C4 C2 C3 112.6(4) . . ?
C1 C2 C3 107.6(4) . . ?
O1 C1 C2 111.1(4) . . ?
C15 C14 N2 113.9(4) . . ?
C15 C14 C17 113.0(6) . . ?
N2 C14 C17 105.1(4) . . ?
C15 C14 C16 110.4(6) . . ?
N2 C14 C16 106.4(4) . . ?
C17 C14 C16 107.7(4) . . ?
O3 C17 C14 111.4(4) . . ?

loop_
_geom_bond_atom_site_label_1
_geom_bond_atom_site_label_2
_geom_bond_distance
_geom_bond_site_symmetry_2
_geom_bond_publ_flag
Cu2 O2 1.911(3) . ?
Cu2 O3 1.915(3) . ?
Cu2 N2 1.929(3) . ?
Cu2 O4 1.963(3) . ?
Cu2 O5 2.359(5) . ?
Cu2 Cu1 2.9188(7) . ?
Cu1 O2 1.915(3) . ?
Cu1 N1 1.927(3) . ?
Cu1 O4 1.943(3) . ?
Cu1 O1 1.972(3) . ?
Cl2 O12 1.414(4) . ?
Cl2 O13 1.415(5) . ?
Cl2 O11 1.429(5) . ?
Cl2 O10 1.429(4) . ?
O2 C11 1.320(4) . ?
Cl1 O7 1.421(4) . ?
Cl1 O6 1.434(3) . ?
Cl1 O9 1.446(3) . ?
Cl1 O8 1.447(3) . ?
N1 C5 1.280(5) . ?
N1 C2 1.484(5) . ?
O1 C1 1.441(6) . ?
O3 C17 1.398(7) . ?
C13 N2 1.279(5) . ?
C13 C10 1.454(5) . ?
C5 C6 1.453(6) . ?
C11 C6 1.408(5) . ?
C11 C10 1.416(5) . ?
C6 C7 1.401(5) . ?
N2 C14 1.497(5) . ?
C7 C8 1.376(6) . ?
C10 C9 1.404(5) . ?
C9 C8 1.391(5) . ?
C8 C12 1.505(5) . ?
C2 C4 1.522(7) . ?
C2 C1 1.529(6) . ?
C2 C3 1.534(7) . ?
C14 C15 1.461(8) . ?
C14 C17 1.519(8) . ?
C14 C16 1.552(9) . ?
